data_4117213
loop_
_publ_author_name
'Hideko Koshima'
'Kuiling Ding'
'Yosuke Chisaka'
'Teruo Matsuura'

_publ_contact_author
;
Hideko Koshima
Department of Materials Chemistry Faculty of Science and Technology, 
RYUKOKU  UNIVERSITY, Seta,  Otsu 520-21, Japan  
;
_publ_contact_author_email ' koshima@chem.ryukoku.ac.jp '
_publ_contact_author_fax ' (81)775-43-7483 '
_publ_contact_author_phone ' (81)775-43-7479 '
_publ_section_title
;
 Generation of Chirality in a Two-Component Molecular Crystal of Acridine
 and Diphenylacetic Acid and Its Absolute Asymmetric Photodecarboxylating
 Condensation
;
_journal_name_full 'Journal of the American Chemical Society'
_journal_page_first 12059
_journal_page_last 12065
_journal_paper_doi 10.1021/ja961106q
_journal_volume 118
_journal_year 1996
_chemical_compound_source 'Synthesis in H. Koshima's laboratory'
_chemical_formula_moiety 'C14H12N1  CF3SO3'
_chemical_formula_structural 'C13H9N1Me  CF3SO3'
_chemical_formula_sum 'C28 H24 F3 N O3 S'
_chemical_formula_weight 511.56
_chemical_melting_point 408
_chemical_name_common 'Salt of methylated photocondensation product with trifluoromethanesulfonate'
_space_group_IT_number 4
_symmetry_cell_setting monoclinic
_symmetry_Int_Tables_number 4
_symmetry_space_group_name_Hall 'P 2yb'
_symmetry_space_group_name_H-M 'P 1 21 1'
_audit_creation_date 'Sat Apr 20 16:55:15 1996'
_audit_creation_method 'from TEXRAY.INF file'
_audit_update_record 'Tues May 1 1996'
_cell_angle_alpha 90
_cell_angle_beta 107.42(2)
_cell_angle_gamma 90
_cell_formula_units_Z 4
_cell_length_a 13.363(5)
_cell_length_b 10.277(4)
_cell_length_c 18.792(4)
_cell_measurement_reflns_used 25
_cell_measurement_temperature 293.2
_cell_measurement_theta_max 28.4
_cell_measurement_theta_min 28.0
_cell_volume 2462.4(15)
_computing_cell_refinement 'Rigaku/AFC Diffractometer Control'
_computing_data_collection 'Rigaku/AFC Diffractometer Control'
_computing_data_reduction teXsan
_computing_molecular_graphics teXsan
_computing_publication_material teXsan
_computing_structure_refinement teXsan
_computing_structure_solution SHELXS86
_diffrn_ambient_temperature 293.2
_diffrn_measurement_device 'Rigaku AFC7R'
_diffrn_measurement_method \w-2\q
_diffrn_orient_matrix_UB_11 -0.02268
_diffrn_orient_matrix_UB_12 0.00544
_diffrn_orient_matrix_UB_13 -0.05568
_diffrn_orient_matrix_UB_21 0.07445
_diffrn_orient_matrix_UB_22 -0.01089
_diffrn_orient_matrix_UB_23 0.00022
_diffrn_orient_matrix_UB_31 -0.00967
_diffrn_orient_matrix_UB_32 -0.09654
_diffrn_orient_matrix_UB_33 -0.00316
_diffrn_radiation_detector 'scintillation counter'
_diffrn_radiation_monochromator graphite
_diffrn_radiation_source 'Rigaku rotating anode'
_diffrn_radiation_type 'Cu K\a'
_diffrn_radiation_wavelength 1.5418
_diffrn_reflns_av_R_equivalents 14.12
_diffrn_reflns_av_sigmaI/netI 0.000
_diffrn_reflns_limit_h_max 15
_diffrn_reflns_limit_h_min -15
_diffrn_reflns_limit_k_max 11
_diffrn_reflns_limit_k_min -11
_diffrn_reflns_limit_l_max 21
_diffrn_reflns_limit_l_min -21
_diffrn_reflns_number 10456
_diffrn_reflns_reduction_process 'Lp corrections applied'
_diffrn_reflns_theta_max 0.00
_diffrn_reflns_theta_min 0.00
_diffrn_standards_decay_% 0.86
_diffrn_standards_interval_count 150
_diffrn_standards_number 3
_exptl_absorpt_coefficient_mu 1.638
_exptl_absorpt_correction_T_max 1.000
_exptl_absorpt_correction_T_min 0.865
_exptl_absorpt_correction_type '\y scans(North,Phillips & Mathews,1968)'
_exptl_crystal_colour yellow
_exptl_crystal_density_diffrn 1.380
_exptl_crystal_description prismatic
_exptl_crystal_F_000 1064.00
_exptl_crystal_size_max 0.300
_exptl_crystal_size_mid 0.300
_exptl_crystal_size_min 0.300
_refine_diff_density_max 0.37
_refine_diff_density_min -0.41
_refine_ls_extinction_coef 0.00000
_refine_ls_extinction_method 'Zachariasen(1967) type 2 gaussian isotropic'
_refine_ls_goodness_of_fit_obs 2.670
_refine_ls_hydrogen_treatment noref
_refine_ls_matrix_type full
_refine_ls_number_constraints 0
_refine_ls_number_parameters 672
_refine_ls_number_reflns 3445
_refine_ls_number_restraints 0
_refine_ls_R_factor_obs 0.0650
_refine_ls_shift/esd_max 2.5570
_refine_ls_shift/esd_mean 0.0000
_refine_ls_structure_factor_coef F
_refine_ls_weighting_details 'w = 1/[\s^2^(Fo) + 0.00090|Fo|^2^]'
_refine_ls_weighting_scheme calc
_refine_ls_wR_factor_obs 0.1020
_reflns_number_observed 3445
_reflns_number_total 3901
_reflns_observed_criterion >3.0sigma(I)
_cod_data_source_file ja961106q_3.cif
_cod_data_source_block Salt_of_methylated_photoproduct_with_trifluoromethanesulfonate
_cod_depositor_comments
;
The following automatic conversions were performed:

'_refine_ls_weighting_scheme' value 'w = 1/[\s^2^(Fo) +
0.00090|Fo|^2^]' was changed to 'calc'. New tag
'_refine_ls_weighting_details' was created. The value of the new tag
was set to 'w = 1/[\s^2^(Fo) + 0.00090|Fo|^2^]'.

Automatic conversion script
Id: cif_fix_values 3143 2015-03-26 13:38:13Z robertas 
;
_cod_original_cell_volume 2462(1)
_cod_original_sg_symbol_H-M 'P 21 '
_cod_original_formula_sum 'C28 H24 F3 N O3 S '
_cod_database_code 4117213

loop_
_symmetry_equiv_pos_as_xyz
'   +x,   +y,   +z'
'   -x,1/2+y,   -z'

loop_
_atom_site_aniso_label
_atom_site_aniso_U_11
_atom_site_aniso_U_22
_atom_site_aniso_U_33
_atom_site_aniso_U_12
_atom_site_aniso_U_13
_atom_site_aniso_U_23
S(1) 0.066(1) 0.079(1) 0.064(1) 0.0076(9) 0.0151(8) -0.0088(10)
S(2) 0.070(1) 0.075(1) 0.070(1) 0.0029(10) 0.0279(9) -0.0119(10)
F(1) 0.129(9) 0.20(1) 0.18(1) 0.051(10) 0.031(9) 0.14(1)
F(2) 0.097(5) 0.158(8) 0.083(4) 0.064(6) 0.026(4) -0.024(5)
F(3) 0.069(5) 0.174(10) 0.158(9) 0.014(6) -0.027(5) -0.023(9)
F(4) 0.144(8) 0.137(9) 0.124(7) 0.064(7) 0.076(6) -0.005(7)
F(5) 0.046(4) 0.28(2) 0.161(9) 0.032(7) -0.032(5) -0.13(1)
F(6) 0.091(6) 0.17(1) 0.30(2) -0.006(7) 0.010(9) 0.18(1)
O(1) 0.177(8) 0.129(7) 0.222(10) 0.008(7) 0.106(8) 0.068(7)
O(2) 0.151(7) 0.21(1) 0.088(5) 0.091(7) -0.003(5) -0.071(6)
O(3) 0.071(3) 0.120(5) 0.077(3) -0.002(4) 0.007(3) -0.002(4)
O(4) 0.21(1) 0.144(9) 0.42(2) -0.004(9) 0.19(1) 0.11(1)
O(5) 0.077(3) 0.120(5) 0.074(3) 0.007(4) -0.003(3) -0.015(4)
O(6) 0.131(6) 0.28(1) 0.099(5) 0.097(9) -0.011(4) -0.091(7)
N(1) 0.037(2) 0.056(3) 0.031(2) -0.008(2) 0.006(2) -0.004(2)
N(2) 0.042(2) 0.060(3) 0.033(2) -0.005(2) 0.008(2) -0.002(2)
C(1) 0.035(3) 0.054(3) 0.041(3) -0.003(3) 0.008(2) 0.000(3)
C(2) 0.045(3) 0.069(4) 0.027(3) -0.002(3) 0.011(2) 0.008(3)
C(3) 0.046(3) 0.058(4) 0.039(3) -0.001(3) 0.013(2) -0.002(3)
C(4) 0.050(3) 0.097(6) 0.040(3) 0.020(4) 0.010(3) 0.005(4)
C(5) 0.063(4) 0.098(6) 0.033(3) 0.009(4) 0.016(3) 0.005(4)
C(6) 0.041(3) 0.069(4) 0.033(3) -0.006(3) 0.010(2) -0.001(3)
C(7) 0.043(3) 0.067(4) 0.044(3) 0.000(3) 0.013(3) 0.006(3)
C(8) 0.042(3) 0.061(4) 0.044(3) -0.013(3) 0.006(2) 0.001(3)
C(9) 0.055(4) 0.069(5) 0.052(4) 0.001(3) 0.008(3) 0.009(3)
C(10) 0.057(4) 0.062(4) 0.078(5) 0.009(4) 0.015(3) 0.009(4)
C(11) 0.066(4) 0.070(5) 0.066(5) 0.016(4) 0.013(3) 0.004(4)
C(12) 0.051(3) 0.067(4) 0.057(4) 0.006(3) 0.010(3) -0.014(3)
C(13) 0.044(3) 0.053(3) 0.036(3) -0.004(3) 0.008(2) 0.001(3)
C(14) 0.055(4) 0.075(4) 0.045(3) 0.003(3) 0.017(3) -0.006(3)
C(15) 0.038(3) 0.059(3) 0.043(3) 0.000(3) 0.013(2) 0.003(3)
C(16) 0.035(3) 0.057(4) 0.043(3) 0.006(3) 0.011(2) 0.005(3)
C(17) 0.051(4) 0.080(5) 0.058(4) 0.000(3) 0.021(3) -0.008(4)
C(18) 0.058(4) 0.100(6) 0.044(4) 0.011(4) -0.009(3) -0.016(4)
C(19) 0.109(6) 0.093(6) 0.039(4) 0.036(6) 0.020(4) 0.002(4)
C(20) 0.105(6) 0.079(5) 0.049(4) 0.028(5) 0.034(4) 0.011(4)
C(21) 0.062(4) 0.065(4) 0.048(3) 0.009(4) 0.022(3) 0.003(3)
C(22) 0.039(3) 0.066(4) 0.036(3) 0.000(3) 0.002(2) -0.006(3)
C(23) 0.061(4) 0.063(4) 0.056(4) -0.008(3) 0.018(3) -0.009(3)
C(24) 0.063(4) 0.067(4) 0.072(4) 0.003(4) 0.016(4) -0.024(4)
C(25) 0.059(4) 0.106(7) 0.059(4) 0.027(5) 0.016(3) -0.012(5)
C(26) 0.052(4) 0.089(6) 0.054(4) 0.004(4) 0.022(3) 0.007(4)
C(27) 0.054(3) 0.062(4) 0.050(3) 0.003(3) 0.018(3) 0.006(3)
C(28) 0.083(6) 0.113(8) 0.074(5) -0.002(6) 0.009(5) -0.005(6)
C(29) 0.035(3) 0.063(4) 0.034(3) -0.003(3) 0.011(2) -0.005(3)
C(30) 0.043(3) 0.074(4) 0.040(3) 0.003(3) 0.012(2) -0.007(3)
C(31) 0.050(3) 0.059(4) 0.043(3) 0.004(3) 0.011(3) 0.000(3)
C(32) 0.067(4) 0.107(6) 0.041(3) 0.023(5) 0.013(3) -0.013(4)
C(33) 0.068(4) 0.101(6) 0.033(3) 0.024(4) 0.016(3) -0.006(4)
C(34) 0.045(3) 0.064(4) 0.044(3) 0.000(3) 0.010(2) 0.006(3)
C(35) 0.057(3) 0.072(4) 0.023(2) -0.005(3) 0.004(2) -0.001(3)
C(36) 0.041(3) 0.058(4) 0.046(3) -0.001(3) 0.009(2) 0.004(3)
C(37) 0.053(4) 0.074(5) 0.043(3) 0.002(3) 0.010(3) 0.016(3)
C(38) 0.058(4) 0.077(5) 0.061(4) 0.012(4) -0.001(3) 0.018(4)
C(39) 0.060(4) 0.066(5) 0.073(5) 0.009(4) 0.017(4) -0.005(4)
C(40) 0.060(4) 0.070(5) 0.043(3) 0.007(3) 0.013(3) -0.004(3)
C(41) 0.033(3) 0.057(4) 0.055(3) -0.008(3) 0.010(2) -0.004(3)
C(42) 0.050(3) 0.089(5) 0.029(3) 0.014(4) 0.015(3) 0.000(3)
C(43) 0.041(3) 0.054(3) 0.044(3) 0.004(3) 0.009(2) 0.006(3)
C(44) 0.046(3) 0.063(4) 0.049(3) 0.005(3) 0.016(3) -0.002(3)
C(45) 0.062(4) 0.078(5) 0.040(3) 0.002(4) 0.017(3) -0.001(3)
C(46) 0.073(5) 0.089(6) 0.057(4) 0.018(4) 0.030(4) 0.012(4)
C(47) 0.093(6) 0.123(8) 0.033(4) 0.051(6) 0.005(4) -0.005(4)
C(48) 0.068(4) 0.113(7) 0.038(3) 0.030(5) -0.002(3) -0.016(4)
C(49) 0.037(3) 0.088(5) 0.063(4) -0.002(3) 0.010(3) -0.016(4)
C(50) 0.050(3) 0.060(4) 0.035(3) -0.004(3) 0.017(2) 0.004(3)
C(51) 0.052(4) 0.084(5) 0.059(4) -0.007(4) 0.027(3) -0.005(4)
C(52) 0.078(5) 0.080(5) 0.057(4) -0.003(4) 0.024(4) -0.007(4)
C(53) 0.086(5) 0.076(5) 0.064(4) 0.015(5) 0.039(4) 0.000(4)
C(54) 0.055(4) 0.093(6) 0.066(4) 0.003(4) 0.032(3) 0.000(4)
C(55) 0.044(3) 0.070(4) 0.044(3) -0.002(3) 0.015(3) 0.004(3)
C(56) 0.056(5) 0.14(1) 0.070(5) 0.018(6) 0.002(4) -0.030(6)

loop_
_atom_site_label
_atom_site_fract_x
_atom_site_fract_y
_atom_site_fract_z
_atom_site_U_iso_or_equiv
_atom_site_thermal_displace_type
_atom_site_calc_flag
_atom_site_occupancy
_atom_site_refinement_flags
S1 0.1782(1) 0.0416 0.0164(1) 0.0704(6) Uani d 1.00 S
S2 0.8259(1) 0.3154 0.4891(1) 0.0699(6) Uani d 1.00 S
F1 0.1143(10) 0.238(2) -0.0672(9) 0.173(6) Uani d 0.70 .
F2 0.0414(6) 0.213(1) 0.0272(4) 0.112(3) Uani d 0.70 .
F3 -0.0010(7) 0.121(2) -0.0779(7) 0.147(4) Uani d 0.70 .
F4 0.9504(8) 0.143(1) 0.4675(6) 0.127(4) Uani d 0.70 .
F5 1.0064(6) 0.234(2) 0.5755(7) 0.176(5) Uani d 0.70 .
F6 0.8790(8) 0.090(2) 0.552(1) 0.197(6) Uani d 0.70 .
F7 0.113(2) 0.281(3) -0.008(2) 0.132(9) Uiso d 0.30 .
F8 0.050(3) 0.189(4) -0.083(2) 0.140(10) Uiso d 0.30 .
F9 -0.016(2) 0.056(3) -0.042(1) 0.122(7) Uiso d 0.30 .
F10 0.924(2) 0.095(3) 0.496(2) 0.110(8) Uiso d 0.30 .
F11 0.915(3) 0.153(4) 0.584(2) 0.15(1) Uiso d 0.30 .
F12 1.010(3) 0.223(4) 0.542(2) 0.16(1) Uiso d 0.30 .
O1 0.1292(7) -0.039(1) 0.0620(6) 0.166(4) Uani d 1.00 .
O2 0.1985(7) -0.018(1) -0.0429(4) 0.157(4) Uani d 1.00 .
O3 0.2597(4) 0.1170(8) 0.0639(3) 0.093(2) Uani d 1.00 .
O4 0.8707(9) 0.394(1) 0.4488(9) 0.237(7) Uani d 1.00 .
O5 0.7387(4) 0.2453(8) 0.4427(3) 0.096(2) Uani d 1.00 .
O6 0.8061(7) 0.371(1) 0.5500(4) 0.178(4) Uani d 1.00 .
N1 0.7960(3) 0.1431(6) 0.1269(2) 0.042(1) Uani d 1.00 .
N2 0.1903(3) 0.2095(6) 0.3712(2) 0.046(1) Uani d 1.00 .
C1 0.7273(4) 0.2118(7) 0.1507(3) 0.044(1) Uani d 1.00 .
C2 0.6450(5) 0.2912(7) 0.0964(3) 0.047(2) Uani d 1.00 .
C3 0.5532(5) 0.3362(7) 0.1252(3) 0.047(2) Uani d 1.00 .
C4 0.5864(5) 0.3610(9) 0.2067(3) 0.063(2) Uani d 1.00 .
C5 0.6706(5) 0.3054(10) 0.2551(3) 0.064(2) Uani d 1.00 .
C6 0.7379(4) 0.2178(7) 0.2293(3) 0.048(2) Uani d 1.00 .
C7 0.8166(5) 0.1488(8) 0.2778(3) 0.051(2) Uani d 1.00 .
C8 0.8859(4) 0.0703(7) 0.2550(3) 0.050(2) Uani d 1.00 .
C9 0.9673(5) 0.0002(8) 0.3037(4) 0.060(2) Uani d 1.00 .
C10 1.0358(5) -0.0717(8) 0.2768(4) 0.066(2) Uani d 1.00 .
C11 1.0237(6) -0.0726(9) 0.2027(4) 0.069(2) Uani d 1.00 .
C12 0.9475(5) -0.0041(8) 0.1500(4) 0.060(2) Uani d 1.00 .
C13 0.8763(4) 0.0695(7) 0.1768(3) 0.045(2) Uani d 1.00 .
C14 0.7915(5) 0.1483(8) 0.0483(4) 0.058(2) Uani d 1.00 .
C15 0.5014(4) 0.4552(7) 0.0796(3) 0.046(2) Uani d 1.00 .
C16 0.4620(4) 0.4302(6) -0.0043(3) 0.045(2) Uani d 1.00 .
C17 0.3780(5) 0.3490(9) -0.0362(4) 0.062(2) Uani d 1.00 .
C18 0.3425(6) 0.332(1) -0.1102(4) 0.073(2) Uani d 1.00 .
C19 0.3847(7) 0.399(1) -0.1586(4) 0.081(3) Uani d 1.00 .
C20 0.4654(7) 0.4787(9) -0.1267(4) 0.075(3) Uani d 1.00 .
C21 0.5051(5) 0.4928(8) -0.0501(4) 0.057(2) Uani d 1.00 .
C22 0.4154(4) 0.5173(7) 0.1068(3) 0.049(2) Uani d 1.00 .
C23 0.4138(5) 0.6477(8) 0.1165(4) 0.060(2) Uani d 1.00 .
C24 0.3373(6) 0.7113(8) 0.1397(4) 0.069(2) Uani d 1.00 .
C25 0.2577(6) 0.638(1) 0.1504(4) 0.075(3) Uani d 1.00 .
C26 0.2525(5) 0.5073(9) 0.1390(4) 0.063(2) Uani d 1.00 .
C27 0.3335(5) 0.4458(7) 0.1195(4) 0.055(2) Uani d 1.00 .
C28 0.0801(7) 0.157(1) -0.0191(5) 0.093(3) Uani d 1.00 .
C29 0.2590(4) 0.1385(7) 0.3475(3) 0.044(2) Uani d 1.00 .
C30 0.3483(5) 0.0729(8) 0.4052(3) 0.052(2) Uani d 1.00 .
C31 0.4087(5) -0.0332(7) 0.3748(3) 0.051(2) Uani d 1.00 .
C32 0.3981(5) -0.015(1) 0.2940(3) 0.073(2) Uani d 1.00 .
C33 0.3295(5) 0.0581(9) 0.2499(3) 0.067(2) Uani d 1.00 .
C34 0.2504(4) 0.1331(8) 0.2724(3) 0.052(2) Uani d 1.00 .
C35 0.1743(5) 0.2013(8) 0.2232(3) 0.053(2) Uani d 1.00 .
C36 0.1027(4) 0.2753(7) 0.2466(3) 0.049(2) Uani d 1.00 .
C37 0.0212(5) 0.3492(8) 0.1958(4) 0.058(2) Uani d 1.00 .
C38 -0.0435(5) 0.4201(9) 0.2187(4) 0.069(2) Uani d 1.00 .
C39 -0.0382(6) 0.4228(8) 0.2974(4) 0.067(2) Uani d 1.00 .
C40 0.0391(5) 0.3529(8) 0.3459(3) 0.058(2) Uani d 1.00 .
C41 0.1107(4) 0.2808(7) 0.3226(3) 0.049(2) Uani d 1.00 .
C42 0.2008(5) 0.2201(8) 0.4528(3) 0.056(2) Uani d 1.00 .
C43 0.5260(4) -0.0290(7) 0.4213(3) 0.047(2) Uani d 1.00 .
C44 0.5477(4) -0.0457(7) 0.5047(3) 0.052(2) Uani d 1.00 .
C45 0.4849(5) -0.1267(8) 0.5375(3) 0.060(2) Uani d 1.00 .
C46 0.5100(6) -0.1404(9) 0.6142(4) 0.071(2) Uani d 1.00 .
C47 0.5970(7) -0.079(1) 0.6604(4) 0.086(3) Uani d 1.00 .
C48 0.6604(6) 0.000(1) 0.6308(4) 0.077(2) Uani d 1.00 .
C49 0.6323(5) 0.0182(9) 0.5524(4) 0.063(2) Uani d 1.00 .
C50 0.5915(5) -0.1290(7) 0.3942(3) 0.047(2) Uani d 1.00 .
C51 0.5649(5) -0.2588(9) 0.3839(4) 0.063(2) Uani d 1.00 .
C52 0.6267(6) -0.3448(9) 0.3635(4) 0.071(2) Uani d 1.00 .
C53 0.7222(6) -0.3056(9) 0.3524(4) 0.072(2) Uani d 1.00 .
C54 0.7464(5) -0.178(1) 0.3613(4) 0.068(2) Uani d 1.00 .
C55 0.6834(5) -0.0879(8) 0.3828(3) 0.052(2) Uani d 1.00 .
C56 0.9206(7) 0.193(1) 0.5283(5) 0.092(3) Uani d 1.00 .
H1 0.6178 0.2433 0.0522 0.0553 Uiso calc 1.00 .
H2 0.6783 0.3688 0.0856 0.0553 Uiso calc 1.00 .
H3 0.5017 0.2675 0.1147 0.0541 Uiso calc 1.00 .
H4 0.5460 0.4207 0.2262 0.0747 Uiso calc 1.00 .
H5 0.6851 0.3231 0.3059 0.0769 Uiso calc 1.00 .
H6 0.8234 0.1546 0.3299 0.0601 Uiso calc 1.00 .
H7 0.9764 -0.0006 0.3556 0.0690 Uiso calc 1.00 .
H8 1.0913 -0.1196 0.3098 0.0758 Uiso calc 1.00 .
H9 1.0710 -0.1225 0.1852 0.0776 Uiso calc 1.00 .
H10 0.9419 -0.0053 0.0992 0.0708 Uiso calc 1.00 .
H11 0.8456 0.0949 0.0400 0.0661 Uiso calc 1.00 .
H12 0.8032 0.2362 0.0354 0.0661 Uiso calc 1.00 .
H13 0.7257 0.1198 0.0178 0.0661 Uiso calc 1.00 .
H14 0.5659 0.5480 -0.0282 0.0675 Uiso calc 1.00 .
H15 0.4977 0.5258 -0.1581 0.0929 Uiso calc 1.00 .
H16 0.3573 0.3922 -0.2104 0.0945 Uiso calc 1.00 .
H17 0.2842 0.2708 -0.1314 0.0825 Uiso calc 1.00 .
H18 0.3446 0.3048 -0.0035 0.0732 Uiso calc 1.00 .
H19 0.4692 0.7004 0.1080 0.0714 Uiso calc 1.00 .
H20 0.3411 0.8008 0.1501 0.0838 Uiso calc 1.00 .
H21 0.2044 0.6795 0.1668 0.0893 Uiso calc 1.00 .
H22 0.1956 0.4582 0.1450 0.0730 Uiso calc 1.00 .
H23 0.3306 0.3533 0.1124 0.0647 Uiso calc 1.00 .
H24 0.5551 0.5208 0.0881 0.0519 Uiso calc 1.00 .
H25 0.3196 0.0306 0.4398 0.0609 Uiso calc 1.00 .
H26 0.3968 0.1367 0.4296 0.0609 Uiso calc 1.00 .
H27 0.3822 -0.1161 0.3817 0.0615 Uiso calc 1.00 .
H28 0.4473 -0.0585 0.2740 0.0856 Uiso calc 1.00 .
H29 0.3263 0.0580 0.1996 0.0812 Uiso calc 1.00 .
H30 0.1671 0.1986 0.1720 0.0640 Uiso calc 1.00 .
H31 0.0147 0.3443 0.1436 0.0673 Uiso calc 1.00 .
H32 -0.0965 0.4704 0.1837 0.0806 Uiso calc 1.00 .
H33 -0.0875 0.4700 0.3154 0.0795 Uiso calc 1.00 .
H34 0.0448 0.3566 0.3981 0.0654 Uiso calc 1.00 .
H35 0.1384 0.1914 0.4620 0.0685 Uiso calc 1.00 .
H36 0.2139 0.3085 0.4683 0.0685 Uiso calc 1.00 .
H37 0.2583 0.1680 0.4809 0.0685 Uiso calc 1.00 .
H38 0.4260 -0.1744 0.5052 0.0705 Uiso calc 1.00 .
H39 0.4669 -0.1911 0.6353 0.0823 Uiso calc 1.00 .
H40 0.6138 -0.0897 0.7126 0.0963 Uiso calc 1.00 .
H41 0.7194 0.0410 0.6636 0.0918 Uiso calc 1.00 .
H42 0.6736 0.0740 0.5321 0.0711 Uiso calc 1.00 .
H43 0.5028 -0.2867 0.3926 0.0725 Uiso calc 1.00 .
H44 0.6068 -0.4344 0.3576 0.0873 Uiso calc 1.00 .
H45 0.7663 -0.3658 0.3381 0.0850 Uiso calc 1.00 .
H46 0.8088 -0.1476 0.3516 0.0816 Uiso calc 1.00 .
H47 0.7031 0.0011 0.3889 0.0590 Uiso calc 1.00 .
H48 0.5507 0.0540 0.4133 0.0529 Uiso calc 1.00 .

loop_
_atom_type_symbol
_atom_type_oxidation_number
_atom_type_number_in_cell
_atom_type_scat_dispersion_real
_atom_type_scat_dispersion_imag
_atom_type_scat_source
S 0 4 0.333 0.557
;International Tables for Crystallography
(1992, Vol. C, Tables 4.2.6.8 and 6.1.1.1)
;
F 0 12 0.073 0.053
;International Tables for Crystallography
(1992, Vol. C, Tables 4.2.6.8 and 6.1.1.1)
;
O 0 12 0.049 0.032
;International Tables for Crystallography
(1992, Vol. C, Tables 4.2.6.8 and 6.1.1.1)
;
N 0 4 0.031 0.018
;International Tables for Crystallography
(1992, Vol. C, Tables 4.2.6.8 and 6.1.1.1)
;
C 0 112 0.018 0.009
;International Tables for Crystallography
(1992, Vol. C, Tables 4.2.6.8 and 6.1.1.1)
;
H 0 96 0.000 0.000
;International Tables for Crystallography
(1992, Vol. C, Table 6.1.1.2)
;

loop_
_geom_angle_atom_site_label_1
_geom_angle_atom_site_label_2
_geom_angle_atom_site_label_3
_geom_angle
_geom_angle_site_symmetry_1
_geom_angle_site_symmetry_2
_geom_angle_site_symmetry_3
_geom_angle_publ_flag
O(1) S(1) O(2) 117.9(8) 1_555 1_555 1_555 yes
O(1) S(1) O(3) 108.6(6) 1_555 1_555 1_555 yes
O(1) S(1) C(28) 104.9(6) 1_555 1_555 1_555 yes
O(2) S(1) O(3) 116.4(6) 1_555 1_555 1_555 yes
O(2) S(1) C(28) 107.1(6) 1_555 1_555 1_555 yes
O(3) S(1) C(28) 99.7(7) 1_555 1_555 1_555 yes
O(4) S(2) O(5) 116.6(9) 1_555 1_555 1_555 yes
O(4) S(2) O(6) 113(1) 1_555 1_555 1_555 yes
O(4) S(2) C(56) 103.3(7) 1_555 1_555 1_555 yes
O(5) S(2) O(6) 114.0(6) 1_555 1_555 1_555 yes
O(5) S(2) C(56) 104.9(5) 1_555 1_555 1_555 yes
O(6) S(2) C(56) 102.6(6) 1_555 1_555 1_555 yes
C(1) N(1) C(13) 122.4(5) 1_555 1_555 1_555 yes
C(1) N(1) C(14) 119.0(6) 1_555 1_555 1_555 yes
C(13) N(1) C(14) 118.5(6) 1_555 1_555 1_555 yes
C(29) N(2) C(41) 123.2(6) 1_555 1_555 1_555 yes
C(29) N(2) C(42) 120.8(6) 1_555 1_555 1_555 yes
C(41) N(2) C(42) 116.0(6) 1_555 1_555 1_555 yes
N(1) C(1) C(2) 120.6(6) 1_555 1_555 1_555 yes
N(1) C(1) C(6) 119.6(7) 1_555 1_555 1_555 yes
C(2) C(1) C(6) 119.7(7) 1_555 1_555 1_555 yes
C(1) C(2) C(3) 115.0(6) 1_555 1_555 1_555 yes
C(1) C(2) H(1) 108.8(8) 1_555 1_555 1_555 no
C(1) C(2) H(2) 107.8(7) 1_555 1_555 1_555 no
C(3) C(2) H(1) 108.3(7) 1_555 1_555 1_555 no
C(3) C(2) H(2) 107.3(8) 1_555 1_555 1_555 no
H(1) C(2) H(2) 109.5(7) 1_555 1_555 1_555 no
C(2) C(3) C(4) 112.3(6) 1_555 1_555 1_555 yes
C(2) C(3) C(15) 108.0(6) 1_555 1_555 1_555 yes
C(2) C(3) H(3) 108.0(7) 1_555 1_555 1_555 no
C(4) C(3) C(15) 111.8(7) 1_555 1_555 1_555 yes
C(4) C(3) H(3) 108.6(7) 1_555 1_555 1_555 no
C(15) C(3) H(3) 108.0(6) 1_555 1_555 1_555 no
C(3) C(4) C(5) 123.6(8) 1_555 1_555 1_555 yes
C(3) C(4) H(4) 118.6(7) 1_555 1_555 1_555 no
C(5) C(4) H(4) 117.8(7) 1_555 1_555 1_555 no
C(4) C(5) C(6) 121.4(7) 1_555 1_555 1_555 yes
C(4) C(5) H(5) 119.4(9) 1_555 1_555 1_555 no
C(6) C(5) H(5) 119.3(8) 1_555 1_555 1_555 no
C(1) C(6) C(5) 119.0(7) 1_555 1_555 1_555 yes
C(1) C(6) C(7) 119.0(7) 1_555 1_555 1_555 yes
C(5) C(6) C(7) 121.7(6) 1_555 1_555 1_555 yes
C(6) C(7) C(8) 122.6(7) 1_555 1_555 1_555 yes
C(6) C(7) H(6) 118.7(8) 1_555 1_555 1_555 no
C(8) C(7) H(6) 118.7(7) 1_555 1_555 1_555 no
C(7) C(8) C(9) 123.7(7) 1_555 1_555 1_555 yes
C(7) C(8) C(13) 116.9(7) 1_555 1_555 1_555 yes
C(9) C(8) C(13) 119.3(7) 1_555 1_555 1_555 yes
C(8) C(9) C(10) 119.8(8) 1_555 1_555 1_555 yes
C(8) C(9) H(7) 120.4(9) 1_555 1_555 1_555 no
C(10) C(9) H(7) 119.8(9) 1_555 1_555 1_555 no
C(9) C(10) C(11) 119.6(9) 1_555 1_555 1_555 yes
C(9) C(10) H(8) 119.5(9) 1_555 1_555 1_555 no
C(11) C(10) H(8) 120.9(9) 1_555 1_555 1_555 no
C(10) C(11) C(12) 124.1(9) 1_555 1_555 1_555 yes
C(10) C(11) H(9) 117.4(9) 1_555 1_555 1_555 no
C(12) C(11) H(9) 118.4(10) 1_555 1_555 1_555 no
C(11) C(12) C(13) 118.2(8) 1_555 1_555 1_555 yes
C(11) C(12) H(10) 121.3(9) 1_555 1_555 1_555 no
C(13) C(12) H(10) 120.4(8) 1_555 1_555 1_555 no
N(1) C(13) C(8) 119.4(6) 1_555 1_555 1_555 yes
N(1) C(13) C(12) 121.6(6) 1_555 1_555 1_555 yes
C(8) C(13) C(12) 119.0(7) 1_555 1_555 1_555 yes
N(1) C(14) H(11) 109.2(8) 1_555 1_555 1_555 no
N(1) C(14) H(12) 109.2(8) 1_555 1_555 1_555 no
N(1) C(14) H(13) 109.7(7) 1_555 1_555 1_555 no
H(11) C(14) H(12) 109.2(9) 1_555 1_555 1_555 no
H(11) C(14) H(13) 109.6(9) 1_555 1_555 1_555 no
H(12) C(14) H(13) 110.0(9) 1_555 1_555 1_555 no
C(3) C(15) C(16) 113.1(6) 1_555 1_555 1_555 yes
C(3) C(15) C(22) 113.5(6) 1_555 1_555 1_555 yes
C(3) C(15) H(24) 107.0(6) 1_555 1_555 1_555 no
C(16) C(15) C(22) 110.1(5) 1_555 1_555 1_555 yes
C(16) C(15) H(24) 107.0(6) 1_555 1_555 1_555 no
C(22) C(15) H(24) 105.7(7) 1_555 1_555 1_555 no
C(15) C(16) C(17) 121.7(6) 1_555 1_555 1_555 yes
C(15) C(16) C(21) 118.8(7) 1_555 1_555 1_555 yes
C(17) C(16) C(21) 119.4(8) 1_555 1_555 1_555 yes
C(16) C(17) C(18) 120.9(9) 1_555 1_555 1_555 yes
C(16) C(17) H(18) 119.7(8) 1_555 1_555 1_555 no
C(18) C(17) H(18) 119.4(10) 1_555 1_555 1_555 no
C(17) C(18) C(19) 120(1) 1_555 1_555 1_555 yes
C(17) C(18) H(17) 119(1) 1_555 1_555 1_555 no
C(19) C(18) H(17) 119.9(9) 1_555 1_555 1_555 no
C(18) C(19) C(20) 117.7(8) 1_555 1_555 1_555 yes
C(18) C(19) H(16) 120(1) 1_555 1_555 1_555 no
C(20) C(19) H(16) 121(1) 1_555 1_555 1_555 no
C(19) C(20) C(21) 121.7(9) 1_555 1_555 1_555 yes
C(19) C(20) H(15) 118.3(10) 1_555 1_555 1_555 no
C(21) C(20) H(15) 120(1) 1_555 1_555 1_555 no
C(16) C(21) C(20) 119.9(9) 1_555 1_555 1_555 yes
C(16) C(21) H(14) 120.5(9) 1_555 1_555 1_555 no
C(20) C(21) H(14) 119.6(9) 1_555 1_555 1_555 no
C(15) C(22) C(23) 118.7(8) 1_555 1_555 1_555 yes
C(15) C(22) C(27) 123.8(8) 1_555 1_555 1_555 yes
C(23) C(22) C(27) 117.4(8) 1_555 1_555 1_555 yes
C(22) C(23) C(24) 121.9(9) 1_555 1_555 1_555 yes
C(22) C(23) H(19) 119.3(10) 1_555 1_555 1_555 no
C(24) C(23) H(19) 118(1) 1_555 1_555 1_555 no
C(23) C(24) C(25) 119.1(9) 1_555 1_555 1_555 yes
C(23) C(24) H(20) 121.1(10) 1_555 1_555 1_555 no
C(25) C(24) H(20) 119.7(10) 1_555 1_555 1_555 no
C(24) C(25) C(26) 121.4(9) 1_555 1_555 1_555 yes
C(24) C(25) H(21) 119(1) 1_555 1_555 1_555 no
C(26) C(25) H(21) 118(1) 1_555 1_555 1_555 no
C(25) C(26) C(27) 118.9(9) 1_555 1_555 1_555 yes
C(25) C(26) H(22) 120(1) 1_555 1_555 1_555 no
C(27) C(26) H(22) 120(1) 1_555 1_555 1_555 no
C(22) C(27) C(26) 121.1(9) 1_555 1_555 1_555 yes
C(22) C(27) H(23) 119.5(8) 1_555 1_555 1_555 no
C(26) C(27) H(23) 119.4(8) 1_555 1_555 1_555 no
S(1) C(28) F(1) 115.0(9) 1_555 1_555 1_555 yes
S(1) C(28) F(2) 115.1(9) 1_555 1_555 1_555 yes
S(1) C(28) F(3) 108(1) 1_555 1_555 1_555 yes
F(1) C(28) F(2) 120(2) 1_555 1_555 1_555 yes
F(1) C(28) F(3) 92(1) 1_555 1_555 1_555 yes
F(2) C(28) F(3) 100(1) 1_555 1_555 1_555 yes
N(2) C(29) C(30) 119.8(6) 1_555 1_555 1_555 yes
N(2) C(29) C(34) 119.6(7) 1_555 1_555 1_555 yes
C(30) C(29) C(34) 120.6(7) 1_555 1_555 1_555 yes
C(29) C(30) C(31) 117.2(6) 1_555 1_555 1_555 yes
C(29) C(30) H(25) 106.7(6) 1_555 1_555 1_555 no
C(29) C(30) H(26) 108.2(8) 1_555 1_555 1_555 no
C(31) C(30) H(25) 107.4(8) 1_555 1_555 1_555 no
C(31) C(30) H(26) 108.8(7) 1_555 1_555 1_555 no
H(25) C(30) H(26) 108.3(7) 1_555 1_555 1_555 no
C(30) C(31) C(32) 112.3(7) 1_555 1_555 1_555 yes
C(30) C(31) C(43) 109.7(6) 1_555 1_555 1_555 yes
C(30) C(31) H(27) 109.3(7) 1_555 1_555 1_555 no
C(32) C(31) C(43) 108.7(6) 1_555 1_555 1_555 yes
C(32) C(31) H(27) 109.2(8) 1_555 1_555 1_555 no
C(43) C(31) H(27) 107.6(7) 1_555 1_555 1_555 no
C(31) C(32) C(33) 122.6(8) 1_555 1_555 1_555 yes
C(31) C(32) H(28) 118.1(8) 1_555 1_555 1_555 no
C(33) C(32) H(28) 119.3(8) 1_555 1_555 1_555 no
C(32) C(33) C(34) 125.8(7) 1_555 1_555 1_555 yes
C(32) C(33) H(29) 116.0(9) 1_555 1_555 1_555 no
C(34) C(33) H(29) 118.0(8) 1_555 1_555 1_555 no
C(29) C(34) C(33) 117.1(7) 1_555 1_555 1_555 yes
C(29) C(34) C(35) 118.9(7) 1_555 1_555 1_555 yes
C(33) C(34) C(35) 123.9(7) 1_555 1_555 1_555 yes
C(34) C(35) C(36) 121.8(6) 1_555 1_555 1_555 yes
C(34) C(35) H(30) 119.5(8) 1_555 1_555 1_555 no
C(36) C(35) H(30) 118.7(8) 1_555 1_555 1_555 no
C(35) C(36) C(37) 121.7(7) 1_555 1_555 1_555 yes
C(35) C(36) C(41) 119.9(7) 1_555 1_555 1_555 yes
C(37) C(36) C(41) 118.4(7) 1_555 1_555 1_555 yes
C(36) C(37) C(38) 121.7(8) 1_555 1_555 1_555 yes
C(36) C(37) H(31) 119.6(9) 1_555 1_555 1_555 no
C(38) C(37) H(31) 118.8(9) 1_555 1_555 1_555 no
C(37) C(38) C(39) 120.0(8) 1_555 1_555 1_555 yes
C(37) C(38) H(32) 120.9(9) 1_555 1_555 1_555 no
C(39) C(38) H(32) 119.1(10) 1_555 1_555 1_555 no
C(38) C(39) C(40) 118.2(8) 1_555 1_555 1_555 yes
C(38) C(39) H(33) 122.0(9) 1_555 1_555 1_555 no
C(40) C(39) H(33) 119.7(10) 1_555 1_555 1_555 no
C(39) C(40) C(41) 121.7(8) 1_555 1_555 1_555 yes
C(39) C(40) H(34) 118.6(9) 1_555 1_555 1_555 no
C(41) C(40) H(34) 119.7(8) 1_555 1_555 1_555 no
N(2) C(41) C(36) 116.7(7) 1_555 1_555 1_555 yes
N(2) C(41) C(40) 123.4(7) 1_555 1_555 1_555 yes
C(36) C(41) C(40) 119.9(7) 1_555 1_555 1_555 yes
N(2) C(42) H(35) 110.2(7) 1_555 1_555 1_555 no
N(2) C(42) H(36) 109.5(8) 1_555 1_555 1_555 no
N(2) C(42) H(37) 109.1(7) 1_555 1_555 1_555 no
H(35) C(42) H(36) 110.0(8) 1_555 1_555 1_555 no
H(35) C(42) H(37) 109.4(9) 1_555 1_555 1_555 no
H(36) C(42) H(37) 108.6(8) 1_555 1_555 1_555 no
C(31) C(43) C(44) 114.8(6) 1_555 1_555 1_555 yes
C(31) C(43) C(50) 113.1(6) 1_555 1_555 1_555 yes
C(31) C(43) H(48) 106.4(7) 1_555 1_555 1_555 no
C(44) C(43) C(50) 108.6(6) 1_555 1_555 1_555 yes
C(44) C(43) H(48) 106.2(7) 1_555 1_555 1_555 no
C(50) C(43) H(48) 107.3(6) 1_555 1_555 1_555 no
C(43) C(44) C(45) 123.3(7) 1_555 1_555 1_555 yes
C(43) C(44) C(49) 118.8(7) 1_555 1_555 1_555 yes
C(45) C(44) C(49) 117.9(8) 1_555 1_555 1_555 yes
C(44) C(45) C(46) 121.4(9) 1_555 1_555 1_555 yes
C(44) C(45) H(38) 119.1(8) 1_555 1_555 1_555 no
C(46) C(45) H(38) 119.5(9) 1_555 1_555 1_555 no
C(45) C(46) C(47) 119.4(10) 1_555 1_555 1_555 yes
C(45) C(46) H(39) 120(1) 1_555 1_555 1_555 no
C(47) C(46) H(39) 120.0(9) 1_555 1_555 1_555 no
C(46) C(47) C(48) 121.6(8) 1_555 1_555 1_555 yes
C(46) C(47) H(40) 119(1) 1_555 1_555 1_555 no
C(48) C(47) H(40) 118(1) 1_555 1_555 1_555 no
C(47) C(48) C(49) 118.9(9) 1_555 1_555 1_555 yes
C(47) C(48) H(41) 120.4(9) 1_555 1_555 1_555 no
C(49) C(48) H(41) 120(1) 1_555 1_555 1_555 no
C(44) C(49) C(48) 120.7(9) 1_555 1_555 1_555 yes
C(44) C(49) H(42) 119.7(8) 1_555 1_555 1_555 no
C(48) C(49) H(42) 119.6(9) 1_555 1_555 1_555 no
C(43) C(50) C(51) 123.1(7) 1_555 1_555 1_555 yes
C(43) C(50) C(55) 118.3(8) 1_555 1_555 1_555 yes
C(51) C(50) C(55) 118.5(8) 1_555 1_555 1_555 yes
C(50) C(51) C(52) 122.0(9) 1_555 1_555 1_555 yes
C(50) C(51) H(43) 118.3(10) 1_555 1_555 1_555 no
C(52) C(51) H(43) 119(1) 1_555 1_555 1_555 no
C(51) C(52) C(53) 120(1) 1_555 1_555 1_555 yes
C(51) C(52) H(44) 120.3(9) 1_555 1_555 1_555 no
C(53) C(52) H(44) 119(1) 1_555 1_555 1_555 no
C(52) C(53) C(54) 116.8(10) 1_555 1_555 1_555 yes
C(52) C(53) H(45) 121(1) 1_555 1_555 1_555 no
C(54) C(53) H(45) 121(1) 1_555 1_555 1_555 no
C(53) C(54) C(55) 122.5(9) 1_555 1_555 1_555 yes
C(53) C(54) H(46) 118(1) 1_555 1_555 1_555 no
C(55) C(54) H(46) 119(1) 1_555 1_555 1_555 no
C(50) C(55) C(54) 119.6(9) 1_555 1_555 1_555 yes
C(50) C(55) H(47) 120.3(8) 1_555 1_555 1_555 no
C(54) C(55) H(47) 120.0(8) 1_555 1_555 1_555 no
S(2) C(56) F(4) 107.4(8) 1_555 1_555 1_555 yes
S(2) C(56) F(5) 118(1) 1_555 1_555 1_555 yes
S(2) C(56) F(6) 111.4(8) 1_555 1_555 1_555 yes
F(4) C(56) F(5) 102.2(10) 1_555 1_555 1_555 yes
F(4) C(56) F(6) 100(1) 1_555 1_555 1_555 yes
F(5) C(56) F(6) 114(1) 1_555 1_555 1_555 yes

loop_
_geom_bond_atom_site_label_1
_geom_bond_atom_site_label_2
_geom_bond_distance
_geom_bond_site_symmetry_1
_geom_bond_site_symmetry_2
_geom_bond_publ_flag
S(1) O(1) 1.482(10) 1_555 1_555 yes
S(1) O(2) 1.382(8) 1_555 1_555 yes
S(1) O(3) 1.411(8) 1_555 1_555 yes
S(1) C(28) 1.76(2) 1_555 1_555 yes
S(2) O(4) 1.35(1) 1_555 1_555 yes
S(2) O(5) 1.433(7) 1_555 1_555 yes
S(2) O(6) 1.370(9) 1_555 1_555 yes
S(2) C(56) 1.77(1) 1_555 1_555 yes
F(1) C(28) 1.19(2) 1_555 1_555 yes
F(2) C(28) 1.25(1) 1_555 1_555 yes
F(3) C(28) 1.39(2) 1_555 1_555 yes
F(4) C(56) 1.39(1) 1_555 1_555 yes
F(5) C(56) 1.22(1) 1_555 1_555 yes
F(6) C(56) 1.28(1) 1_555 1_555 yes
N(1) C(1) 1.329(9) 1_555 1_555 yes
N(1) C(13) 1.402(9) 1_555 1_555 yes
N(1) C(14) 1.478(10) 1_555 1_555 yes
N(2) C(29) 1.342(9) 1_555 1_555 yes
N(2) C(41) 1.389(9) 1_555 1_555 yes
N(2) C(42) 1.508(9) 1_555 1_555 yes
C(1) C(2) 1.496(10) 1_555 1_555 yes
C(1) C(6) 1.438(9) 1_555 1_555 yes
C(2) C(3) 1.560(10) 1_555 1_555 yes
C(2) H(1) 0.944 1_555 1_555 no
C(2) H(2) 0.956 1_555 1_555 no
C(3) C(4) 1.484(10) 1_555 1_555 yes
C(3) C(15) 1.54(1) 1_555 1_555 yes
C(3) H(3) 0.955 1_555 1_555 no
C(4) C(5) 1.33(1) 1_555 1_555 yes
C(4) H(4) 0.958 1_555 1_555 no
C(5) C(6) 1.46(1) 1_555 1_555 yes
C(5) H(5) 0.947 1_555 1_555 no
C(6) C(7) 1.37(1) 1_555 1_555 yes
C(7) C(8) 1.40(1) 1_555 1_555 yes
C(7) H(6) 0.957 1_555 1_555 no
C(8) C(9) 1.41(1) 1_555 1_555 yes
C(8) C(13) 1.436(9) 1_555 1_555 yes
C(9) C(10) 1.39(1) 1_555 1_555 yes
C(9) H(7) 0.942 1_555 1_555 no
C(10) C(11) 1.35(1) 1_555 1_555 yes
C(10) H(8) 0.947 1_555 1_555 no
C(11) C(12) 1.37(1) 1_555 1_555 yes
C(11) H(9) 0.944 1_555 1_555 no
C(12) C(13) 1.41(1) 1_555 1_555 yes
C(12) H(10) 0.951 1_555 1_555 no
C(14) H(11) 0.954 1_555 1_555 no
C(14) H(12) 0.949 1_555 1_555 no
C(14) H(13) 0.945 1_555 1_555 no
C(15) C(16) 1.543(9) 1_555 1_555 yes
C(15) C(22) 1.528(10) 1_555 1_555 yes
C(15) H(24) 0.952 1_555 1_555 no
C(16) C(17) 1.38(1) 1_555 1_555 yes
C(16) C(21) 1.33(1) 1_555 1_555 yes
C(17) C(18) 1.36(1) 1_555 1_555 yes
C(17) H(18) 0.966 1_555 1_555 no
C(18) C(19) 1.39(1) 1_555 1_555 yes
C(18) H(17) 0.975 1_555 1_555 no
C(19) C(20) 1.35(1) 1_555 1_555 yes
C(19) H(16) 0.952 1_555 1_555 no
C(20) C(21) 1.40(1) 1_555 1_555 yes
C(20) H(15) 0.955 1_555 1_555 no
C(21) H(14) 0.957 1_555 1_555 no
C(22) C(23) 1.38(1) 1_555 1_555 yes
C(22) C(27) 1.39(1) 1_555 1_555 yes
C(23) C(24) 1.38(1) 1_555 1_555 yes
C(23) H(19) 0.956 1_555 1_555 no
C(24) C(25) 1.37(1) 1_555 1_555 yes
C(24) H(20) 0.949 1_555 1_555 no
C(25) C(26) 1.36(2) 1_555 1_555 yes
C(25) H(21) 0.956 1_555 1_555 no
C(26) C(27) 1.39(1) 1_555 1_555 yes
C(26) H(22) 0.941 1_555 1_555 no
C(27) H(23) 0.952 1_555 1_555 no
C(29) C(30) 1.50(1) 1_555 1_555 yes
C(29) C(34) 1.408(9) 1_555 1_555 yes
C(30) C(31) 1.54(1) 1_555 1_555 yes
C(30) H(25) 0.965 1_555 1_555 no
C(30) H(26) 0.948 1_555 1_555 no
C(31) C(32) 1.52(1) 1_555 1_555 yes
C(31) C(43) 1.542(9) 1_555 1_555 yes
C(31) H(27) 0.946 1_555 1_555 no
C(32) C(33) 1.28(1) 1_555 1_555 yes
C(32) H(28) 0.942 1_555 1_555 no
C(33) C(34) 1.45(1) 1_555 1_555 yes
C(33) H(29) 0.937 1_555 1_555 no
C(34) C(35) 1.34(1) 1_555 1_555 yes
C(35) C(36) 1.39(1) 1_555 1_555 yes
C(35) H(30) 0.942 1_555 1_555 no
C(36) C(37) 1.42(1) 1_555 1_555 yes
C(36) C(41) 1.403(10) 1_555 1_555 yes
C(37) C(38) 1.31(1) 1_555 1_555 yes
C(37) H(31) 0.958 1_555 1_555 no
C(38) C(39) 1.47(1) 1_555 1_555 yes
C(38) H(32) 0.955 1_555 1_555 no
C(39) C(40) 1.36(1) 1_555 1_555 yes
C(39) H(33) 0.958 1_555 1_555 no
C(40) C(41) 1.38(1) 1_555 1_555 yes
C(40) H(34) 0.953 1_555 1_555 no
C(42) H(35) 0.943 1_555 1_555 no
C(42) H(36) 0.951 1_555 1_555 no
C(42) H(37) 0.959 1_555 1_555 no
C(43) C(44) 1.525(10) 1_555 1_555 yes
C(43) C(50) 1.52(1) 1_555 1_555 yes
C(43) H(48) 0.949 1_555 1_555 no
C(44) C(45) 1.45(1) 1_555 1_555 yes
C(44) C(49) 1.38(1) 1_555 1_555 yes
C(45) C(46) 1.39(1) 1_555 1_555 yes
C(45) H(38) 0.971 1_555 1_555 no
C(46) C(47) 1.38(1) 1_555 1_555 yes
C(46) H(39) 0.932 1_555 1_555 no
C(47) C(48) 1.40(2) 1_555 1_555 yes
C(47) H(40) 0.943 1_555 1_555 no
C(48) C(49) 1.44(1) 1_555 1_555 yes
C(48) H(41) 0.937 1_555 1_555 no
C(49) H(42) 0.942 1_555 1_555 no
C(50) C(51) 1.38(1) 1_555 1_555 yes
C(50) C(55) 1.38(1) 1_555 1_555 yes
C(51) C(52) 1.34(1) 1_555 1_555 yes
C(51) H(43) 0.938 1_555 1_555 no
C(52) C(53) 1.42(1) 1_555 1_555 yes
C(52) H(44) 0.949 1_555 1_555 no
C(53) C(54) 1.36(2) 1_555 1_555 yes
C(53) H(45) 0.946 1_555 1_555 no
C(54) C(55) 1.38(1) 1_555 1_555 yes
C(54) H(46) 0.955 1_555 1_555 no
C(55) H(47) 0.951 1_555 1_555 no

loop_
_geom_contact_atom_site_label_1
_geom_contact_atom_site_label_2
_geom_contact_distance
_geom_contact_site_symmetry_1
_geom_contact_site_symmetry_2
F(1) C(12) 3.11(1) 1_555 2_655
F(1) C(11) 3.31(1) 1_555 2_655
F(2) O(1) 3.52(2) 1_555 2_555
F(2) C(37) 3.57(1) 1_555 1_555
F(2) C(14) 3.57(1) 1_555 1_455
F(2) C(35) 3.591(10) 1_555 1_555
F(3) C(25) 3.32(1) 1_555 2_545
F(3) C(26) 3.41(1) 1_555 2_545
F(3) C(37) 3.55(1) 1_555 2_545
F(3) C(38) 3.59(1) 1_555 2_545
F(4) O(4) 3.39(2) 1_555 2_746
F(4) C(9) 3.54(1) 1_555 1_555
F(4) C(7) 3.55(1) 1_555 1_555
F(5) C(54) 3.28(1) 1_555 2_756
F(5) C(53) 3.50(1) 1_555 2_756
F(5) C(9) 3.58(1) 1_555 2_756
F(6) C(40) 3.12(1) 1_555 2_646
F(6) C(39) 3.41(1) 1_555 2_646
F(6) C(49) 3.43(1) 1_555 1_555
O(1) C(11) 3.35(1) 1_555 1_455
O(1) C(12) 3.36(1) 1_555 1_455
O(2) C(2) 3.22(1) 1_555 2_645
O(2) C(38) 3.37(1) 1_555 2_545
O(2) C(14) 3.44(2) 1_555 2_645
O(3) C(33) 3.393(9) 1_555 1_555
O(3) C(21) 3.45(1) 1_555 2_645
O(3) C(27) 3.59(1) 1_555 1_555
O(4) C(40) 3.42(2) 1_555 1_655
O(4) C(39) 3.48(2) 1_555 1_655
O(5) C(46) 3.39(1) 1_555 2_656
O(5) C(45) 3.40(1) 1_555 2_656
O(5) C(5) 3.440(9) 1_555 1_555
O(5) C(55) 3.59(1) 1_555 1_555
O(6) C(30) 3.22(1) 1_555 2_656
O(6) C(10) 3.36(1) 1_555 2_756
O(6) C(42) 3.59(2) 1_555 2_656
N(1) C(37) 3.58(1) 1_555 1_655
N(2) C(9) 3.59(1) 1_555 1_455
C(1) C(20) 3.46(1) 1_555 2_645
C(1) C(19) 3.56(1) 1_555 2_645
C(6) C(39) 3.58(1) 1_555 1_655
C(7) C(39) 3.38(1) 1_555 1_655
C(7) C(40) 3.56(1) 1_555 1_655
C(9) C(41) 3.43(1) 1_555 1_655
C(10) C(34) 3.58(1) 1_555 1_655
C(11) C(35) 3.40(1) 1_555 1_655
C(11) C(34) 3.60(1) 1_555 1_655
C(13) C(37) 3.42(1) 1_555 1_655
C(14) C(23) 3.47(1) 1_555 2_645
C(14) C(24) 3.51(1) 1_555 2_645
C(14) C(25) 3.60(1) 1_555 2_645
C(29) C(47) 3.51(1) 1_555 2_656
C(30) C(46) 3.58(1) 1_555 2_656
C(42) C(54) 3.52(1) 1_555 2_656
C(42) C(53) 3.52(1) 1_555 2_656
C(42) C(52) 3.59(1) 1_555 2_656
C(42) C(55) 3.59(1) 1_555 2_656
